data_4028687
loop_
_publ_author_name
'Seema Dhiman'
'S. S. V. Ramasastry'

_publ_section_title
;
 Acid Catalyzed Ring Transformation of Benzofurans to Tri- and
 Tetrasubstituted Furans
;
_journal_name_full 'Journal of Organic Chemistry'
_journal_page_first 10427
_journal_page_last 10436
_journal_paper_doi 10.1021/jo4018233
_journal_volume 78
_journal_year 2013
_chemical_formula_moiety 'C16 H18 O3'
_chemical_formula_sum 'C16 H18 O3'
_chemical_formula_weight 258.30
_space_group_crystal_system monoclinic
_space_group_IT_number 14
_space_group_name_Hall '-P 2yn'
_space_group_name_H-M_alt 'P 1 21/n 1'
_symmetry_space_group_name_Hall '-P 2yn'
_symmetry_space_group_name_H-M 'P 1 21/n 1'
_atom_sites_solution_hydrogens geom
_atom_sites_solution_primary direct
_atom_sites_solution_secondary difmap
_cell_angle_alpha 90
_cell_angle_beta 93.907(7)
_cell_angle_gamma 90
_cell_formula_units_Z 4
_cell_length_a 7.3627(10)
_cell_length_b 16.577(2)
_cell_length_c 11.7672(16)
_cell_measurement_reflns_used 4501
_cell_measurement_temperature 296.(2)
_cell_measurement_theta_max 24.3164
_cell_measurement_theta_min 2.4572
_cell_volume 1432.9(3)
_computing_cell_refinement 'SAINT V7.68A (Bruker AXS, 2009)'
_computing_data_collection 'APEX2 (Bruker)'
_computing_data_reduction 'SAINT V7.68A (Bruker AXS, 2009)'
_computing_molecular_graphics 'SHELXTL (Bruker AXS)'
_computing_publication_material 'SHELXTL (Bruker AXS)'
_computing_structure_refinement 'SHELXL-97 (Sheldrick, 2008)'
_computing_structure_solution 'SHELXS-97 (Sheldrick, 2008)'
_diffrn_ambient_temperature 296.(2)
_diffrn_detector_area_resol_mean 8.3333
_diffrn_measured_fraction_theta_full 0.991
_diffrn_measured_fraction_theta_max 0.991
_diffrn_measurement_device_type 'Bruker Kappa APEX II'
_diffrn_measurement_method 'phi nad omega scans'
_diffrn_radiation_monochromator graphite
_diffrn_radiation_type 'Mo K\a'
_diffrn_radiation_wavelength 0.71073
_diffrn_reflns_av_R_equivalents 0.0346
_diffrn_reflns_av_sigmaI/netI 0.0275
_diffrn_reflns_limit_h_max 8
_diffrn_reflns_limit_h_min -8
_diffrn_reflns_limit_k_max 19
_diffrn_reflns_limit_k_min -19
_diffrn_reflns_limit_l_max 13
_diffrn_reflns_limit_l_min -7
_diffrn_reflns_number 12361
_diffrn_reflns_theta_full 25.06
_diffrn_reflns_theta_max 25.06
_diffrn_reflns_theta_min 2.13
_diffrn_source 'sealed tube'
_diffrn_source_type 'fine focus'
_exptl_absorpt_coefficient_mu 0.082
_exptl_absorpt_correction_T_max 0.7452
_exptl_absorpt_correction_T_min 0.6904
_exptl_absorpt_correction_type multi-scan
_exptl_absorpt_process_details 'SADABS V2008/1 (Bruker AXS)'
_exptl_crystal_colour colourless
_exptl_crystal_density_diffrn 1.197
_exptl_crystal_description block
_exptl_crystal_F_000 552
_exptl_crystal_size_max 0.30
_exptl_crystal_size_mid 0.25
_exptl_crystal_size_min 0.25
_refine_diff_density_max 0.550
_refine_diff_density_min -0.322
_refine_ls_extinction_method none
_refine_ls_goodness_of_fit_ref 1.045
_refine_ls_hydrogen_treatment mixed
_refine_ls_matrix_type full
_refine_ls_number_parameters 176
_refine_ls_number_reflns 2513
_refine_ls_number_restraints 0
_refine_ls_restrained_S_all 1.045
_refine_ls_R_factor_all 0.0870
_refine_ls_R_factor_gt 0.0670
_refine_ls_shift/su_max 0.001
_refine_ls_shift/su_mean 0.000
_refine_ls_structure_factor_coef Fsqd
_refine_ls_weighting_details 'calc w=1/[\s^2^(Fo^2^)+(0.1231P)^2^+0.6089P] where P=(Fo^2^+2Fc^2^)/3'
_refine_ls_weighting_scheme calc
_refine_ls_wR_factor_gt 0.2004
_refine_ls_wR_factor_ref 0.2224
_reflns_number_gt 1849
_reflns_number_total 2513
_reflns_threshold_expression >2sigma(I)
_cod_data_source_file jo4018233_si_002_2.cif
_cod_data_source_block 1
_cod_database_code 4028687

loop_
_space_group_symop_operation_xyz
'x, y, z'
'-x+1/2, y+1/2, -z+1/2'
'-x, -y, -z'
'x-1/2, -y-1/2, z-1/2'

loop_
_atom_site_type_symbol
_atom_site_label
_atom_site_fract_x
_atom_site_fract_y
_atom_site_fract_z
_atom_site_U_iso_or_equiv
_atom_site_adp_type
_atom_site_calc_flag
_atom_site_refinement_flags
_atom_site_occupancy
O O1 -0.2711(3) 0.61117(15) 0.8209(3) 0.1008(9) Uani d . 1
O O2 0.2697(2) 0.47980(10) 0.82956(16) 0.0586(5) Uani d . 1
O O3 -0.0386(3) 0.25319(14) 0.7010(3) 0.1023(9) Uani d . 1
H H3 -0.0837 0.2092 0.6844 0.153 Uiso calc R 1
C C1 -0.1198(4) 0.60896(17) 0.8716(3) 0.0661(8) Uani d . 1
C C2 0.0111(3) 0.54745(14) 0.8425(2) 0.0535(6) Uani d . 1
C C3 -0.0200(4) 0.48418(15) 0.7581(2) 0.0604(7) Uani d . 1
C C4 0.1411(4) 0.44625(14) 0.7522(2) 0.0569(7) Uani d . 1
C C5 0.2081(5) 0.37827(16) 0.6830(2) 0.0679(8) Uani d . 1
H H5A 0.3159 0.3958 0.647 0.082 Uiso calc R 1
H H5B 0.1157 0.3653 0.6231 0.082 Uiso calc R 1
C C6 0.2537(4) 0.30263(14) 0.7517(2) 0.0572(7) Uani d . 1
C C7 0.1264(4) 0.24224(16) 0.7587(3) 0.0629(7) Uani d . 1
C C8 0.1681(5) 0.17341(17) 0.8229(3) 0.0734(8) Uani d . 1
H H8 0.0818 0.1328 0.8277 0.088 Uiso calc R 1
C C9 0.3365(5) 0.16543(18) 0.8791(3) 0.0795(9) Uani d . 1
H H9 0.3635 0.1192 0.9217 0.095 Uiso calc R 1
C C10 -0.0722(5) 0.6711(2) 0.9601(3) 0.0945(11) Uani d . 1
H H10A -0.1802 0.6996 0.9779 0.142 Uiso calc R 1
H H10B 0.0137 0.7084 0.932 0.142 Uiso calc R 1
H H10C -0.0195 0.6453 1.0276 0.142 Uiso calc R 1
C C11 0.1889(3) 0.54098(14) 0.8836(2) 0.0534(6) Uani d . 1
C C12 0.3106(4) 0.58330(19) 0.9692(3) 0.0773(9) Uani d . 1
H H12A 0.287 0.5647 1.044 0.116 Uiso calc R 1
H H12B 0.2886 0.6403 0.9642 0.116 Uiso calc R 1
H H12C 0.4351 0.5724 0.955 0.116 Uiso calc R 1
C C13 0.4644(5) 0.2241(2) 0.8734(3) 0.0846(10) Uani d . 1
H H13 0.578 0.2185 0.9122 0.102 Uiso calc R 1
C C14 0.4230(4) 0.29270(18) 0.8087(3) 0.0723(8) Uani d . 1
H H14 0.5107 0.3327 0.8036 0.087 Uiso calc R 1
C C15 -0.2026(5) 0.4615(2) 0.6931(3) 0.0845(10) Uani d . 1
H H15A -0.1972 0.4058 0.6683 0.101 Uiso calc R 1
H H15B -0.2999 0.466 0.7442 0.101 Uiso calc R 1
C C16 -0.2446(5) 0.5139(2) 0.5922(3) 0.0936(11) Uani d . 1
H H16A -0.2607 0.5685 0.6169 0.14 Uiso calc R 1
H H16B -0.3543 0.4955 0.5516 0.14 Uiso calc R 1
H H16C -0.1459 0.5116 0.543 0.14 Uiso calc R 1

loop_
_atom_site_aniso_label
_atom_site_aniso_U_11
_atom_site_aniso_U_22
_atom_site_aniso_U_33
_atom_site_aniso_U_12
_atom_site_aniso_U_13
_atom_site_aniso_U_23
O1 0.0683(14) 0.0931(17) 0.138(2) 0.0214(12) -0.0172(14) -0.0221(15)
O2 0.0567(10) 0.0478(10) 0.0693(12) 0.0009(8) -0.0092(8) -0.0009(8)
O3 0.0822(16) 0.0720(14) 0.147(2) -0.0074(11) -0.0377(15) 0.0114(15)
C1 0.0631(16) 0.0635(16) 0.0712(18) 0.0035(13) 0.0015(14) 0.0023(14)
C2 0.0578(14) 0.0473(13) 0.0547(15) -0.0006(10) -0.0023(11) 0.0059(11)
C3 0.0661(16) 0.0505(14) 0.0620(17) 0.0003(12) -0.0155(13) 0.0037(12)
C4 0.0735(17) 0.0434(13) 0.0517(15) -0.0025(11) -0.0108(12) 0.0033(10)
C5 0.094(2) 0.0525(15) 0.0561(16) 0.0024(13) -0.0032(14) 0.0017(12)
C6 0.0740(17) 0.0448(13) 0.0517(15) 0.0061(11) -0.0024(12) -0.0065(11)
C7 0.0699(17) 0.0494(14) 0.0678(18) 0.0035(12) -0.0065(13) -0.0062(12)
C8 0.090(2) 0.0469(15) 0.084(2) -0.0008(13) 0.0076(17) 0.0002(14)
C9 0.112(3) 0.0529(16) 0.072(2) 0.0206(17) -0.0089(18) 0.0023(14)
C10 0.096(2) 0.098(2) 0.089(2) 0.027(2) 0.0017(19) -0.028(2)
C11 0.0610(14) 0.0433(12) 0.0546(15) -0.0023(10) -0.0058(12) 0.0040(10)
C12 0.0731(18) 0.0679(18) 0.087(2) 0.0002(14) -0.0226(16) -0.0109(16)
C13 0.087(2) 0.0691(19) 0.094(2) 0.0149(17) -0.0255(18) -0.0031(17)
C14 0.0736(18) 0.0581(16) 0.083(2) 0.0002(13) -0.0078(15) -0.0071(14)
C15 0.088(2) 0.0739(19) 0.087(2) 0.0040(17) -0.0243(18) -0.0047(17)
C16 0.084(2) 0.101(3) 0.092(3) -0.002(2) -0.0165(19) 0.006(2)

loop_
_atom_type_symbol
_atom_type_description
_atom_type_scat_dispersion_real
_atom_type_scat_dispersion_imag
_atom_type_scat_source
C C 0.0033 0.0016 'International Tables Vol C Tables 4.2.6.8 and 6.1.1.4'
H H 0.0000 0.0000 'International Tables Vol C Tables 4.2.6.8 and 6.1.1.4'
O O 0.0106 0.0060 'International Tables Vol C Tables 4.2.6.8 and 6.1.1.4'

loop_
_geom_angle_atom_site_label_1
_geom_angle_atom_site_label_2
_geom_angle_atom_site_label_3
_geom_angle
C11 O2 C4 107.87(19)
C7 O3 H3 109.5
O1 C1 C2 119.9(3)
O1 C1 C10 118.8(3)
C2 C1 C10 121.3(3)
C11 C2 C3 106.7(2)
C11 C2 C1 127.1(2)
C3 C2 C1 126.1(2)
C4 C3 C2 105.9(2)
C4 C3 C15 126.8(3)
C2 C3 C15 127.2(3)
C3 C4 O2 110.1(2)
C3 C4 C5 134.7(2)
O2 C4 C5 115.2(2)
C4 C5 C6 113.8(2)
C4 C5 H5A 108.8
C6 C5 H5A 108.8
C4 C5 H5B 108.8
C6 C5 H5B 108.8
H5A C5 H5B 107.7
C7 C6 C14 118.6(2)
C7 C6 C5 120.4(2)
C14 C6 C5 121.0(3)
O3 C7 C6 117.4(2)
O3 C7 C8 122.4(3)
C6 C7 C8 120.2(3)
C9 C8 C7 120.0(3)
C9 C8 H8 120.0
C7 C8 H8 120.0
C13 C9 C8 120.9(3)
C13 C9 H9 119.5
C8 C9 H9 119.5
C1 C10 H10A 109.5
C1 C10 H10B 109.5
H10A C10 H10B 109.5
C1 C10 H10C 109.5
H10A C10 H10C 109.5
H10B C10 H10C 109.5
O2 C11 C2 109.4(2)
O2 C11 C12 114.2(2)
C2 C11 C12 136.4(3)
C11 C12 H12A 109.5
C11 C12 H12B 109.5
H12A C12 H12B 109.5
C11 C12 H12C 109.5
H12A C12 H12C 109.5
H12B C12 H12C 109.5
C9 C13 C14 119.0(3)
C9 C13 H13 120.5
C14 C13 H13 120.5
C6 C14 C13 121.3(3)
C6 C14 H14 119.4
C13 C14 H14 119.4
C16 C15 C3 112.3(3)
C16 C15 H15A 109.1
C3 C15 H15A 109.1
C16 C15 H15B 109.1
C3 C15 H15B 109.1
H15A C15 H15B 107.9
C15 C16 H16A 109.5
C15 C16 H16B 109.5
H16A C16 H16B 109.5
C15 C16 H16C 109.5
H16A C16 H16C 109.5
H16B C16 H16C 109.5

loop_
_geom_bond_atom_site_label_1
_geom_bond_atom_site_label_2
_geom_bond_distance
O1 C1 1.228(3)
O2 C11 1.356(3)
O2 C4 1.385(3)
O3 C7 1.363(4)
O3 H3 0.82
C1 C2 1.460(4)
C1 C10 1.489(4)
C2 C11 1.369(3)
C2 C3 1.452(4)
C3 C4 1.349(4)
C3 C15 1.547(4)
C4 C5 1.493(4)
C5 C6 1.517(4)
C5 H5A 0.97
C5 H5B 0.97
C6 C7 1.378(4)
C6 C14 1.384(4)
C7 C8 1.391(4)
C8 C9 1.371(4)
C8 H8 0.93
C9 C13 1.359(5)
C9 H9 0.93
C10 H10A 0.96
C10 H10B 0.96
C10 H10C 0.96
C11 C12 1.479(4)
C12 H12A 0.96
C12 H12B 0.96
C12 H12C 0.96
C13 C14 1.390(4)
C13 H13 0.93
C14 H14 0.93
C15 C16 1.486(5)
C15 H15A 0.97
C15 H15B 0.97
C16 H16A 0.96
C16 H16B 0.96
C16 H16C 0.96
